data_4021828
loop_
_publ_author_name
'Yasushi Morita'
'Eigo Miyazaki'
'Yoshikazu Umemoto'
'Kozo Fukui'
'Kazuhiro Nakasuji'

_publ_contact_author_address
;
Department of Chemistry
Graduate School of Science
Osaka University
Toyonaka, Osaka, 560-0043
Japan
;
_publ_contact_author_email morita@chem.sci.osaka-u.ac.jp
_publ_contact_author_fax 81-6-6850-5395
_publ_contact_author_name 'Yasushi Morita'
_publ_contact_author_phone 81-6-6850-5393
_publ_section_title
;
 Two-Dimensional Networks of Ethylenedithiotetrathiafulvalene
 Derivatives with the Hydrogen-Bonded Functionality of Uracil,
 and Channel Structure of Its Tetracyanoquinodimethane Complex
;
_journal_name_full 'Journal of Organic Chemistry'
_journal_page_first 5631
_journal_page_last 5637
_journal_paper_doi 10.1021/jo060748l
_journal_volume 71
_journal_year 2006
_chemical_formula_moiety 'C18 H12 N2 O2 S6 '
_chemical_formula_sum 'C18 H12 N2 O2 S6'
_chemical_formula_weight 480.67
_chemical_melting_point 519
_chemical_name_common EDT-TphU
_chemical_name_systematic
; 
2-{4-(N1'-n-Phenyluracil-5'-yl)-1,3-dithiole-2-ylidene}-5,6-dihydro-
1,3-dithiole[4,5-b][1,4]dithiin
;
_space_group_IT_number 15
_symmetry_cell_setting monoclinic
_symmetry_space_group_name_Hall '-C 2yc'
_symmetry_space_group_name_H-M 'C 1 2/c 1'
_audit_creation_date 'Tue Jan  4 15:08:50 2005'
_audit_creation_method 'by teXsan'
_cell_angle_alpha 90
_cell_angle_beta 125.16(2)
_cell_angle_gamma 90
_cell_formula_units_Z 8
_cell_length_a 36.01(2)
_cell_length_b 5.545(3)
_cell_length_c 23.48(1)
_cell_measurement_reflns_used 7371
_cell_measurement_temperature 200.2
_cell_measurement_theta_max 27.5
_cell_measurement_theta_min 3.1
_cell_volume 3833(3)
_computing_cell_refinement PROCESS-AUTO
_computing_data_collection PROCESS-AUTO
_computing_data_reduction 'teXsan Ver. 1.11'
_computing_publication_material 'teXsan Ver. 1.11'
_computing_structure_refinement 'teXsan Ver. 1.10'
_computing_structure_solution SIR92
_diffrn_detector_area_resol_mean 10.00
_diffrn_measured_fraction_theta_full 0.9893
_diffrn_measured_fraction_theta_max 0.9893
_diffrn_measurement_device_type 'Rigaku RAXIS-RAPID Imaging Plate'
_diffrn_measurement_method \w
_diffrn_radiation_type 'Mo K\a'
_diffrn_radiation_wavelength 0.7107
_diffrn_reflns_av_R_equivalents 0.070
_diffrn_reflns_limit_h_max 46
_diffrn_reflns_limit_h_min -45
_diffrn_reflns_limit_k_max 7
_diffrn_reflns_limit_k_min -7
_diffrn_reflns_limit_l_max 30
_diffrn_reflns_limit_l_min -30
_diffrn_reflns_number 16617
_diffrn_reflns_theta_full 27.48
_diffrn_reflns_theta_max 27.48
_exptl_absorpt_coefficient_mu 0.732
_exptl_absorpt_correction_T_max 0.985
_exptl_absorpt_correction_T_min 0.359
_exptl_absorpt_correction_type multi-scan
_exptl_absorpt_process_details '(Higashi, 1995)'
_exptl_crystal_colour orange
_exptl_crystal_density_diffrn 1.665
_exptl_crystal_density_method 'not measured'
_exptl_crystal_description block
_exptl_crystal_size_max 0.400
_exptl_crystal_size_mid 0.050
_exptl_crystal_size_min 0.020
_refine_diff_density_max 0.60
_refine_diff_density_min -0.56
_refine_ls_extinction_method none
_refine_ls_goodness_of_fit_ref 1.002
_refine_ls_hydrogen_treatment noref
_refine_ls_number_parameters 253
_refine_ls_number_reflns 2116
_refine_ls_R_factor_gt 0.0501
_refine_ls_shift/su_max 0.0006
_refine_ls_structure_factor_coef Fsqd
_refine_ls_weighting_details 'w = 1/[\s^2^(Fo^2^) + (0.03000(Max(Fo^2^,0) + 2Fc^2^)/3)^2^]'
_refine_ls_weighting_scheme calc
_refine_ls_wR_factor_ref 0.1099
_reflns_number_gt 1441
_reflns_number_total 4345
_reflns_threshold_expression F^2^>2.0\s(F^2^)
_cod_data_source_file jo060748lsi20060410_124547_2.cif
_cod_original_sg_symbol_H-M 'C 2/c'
_cod_original_formula_sum 'C18 H12 N2 O2 S6 '
_cod_database_code 4021828

loop_
_symmetry_equiv_pos_as_xyz
x,y,z
-x,y,1/2-z
-x,-y,-z
x,-y,1/2+z
1/2+x,1/2+y,z
1/2-x,1/2+y,1/2-z
1/2-x,1/2-y,-z
1/2+x,1/2-y,1/2+z

loop_
_atom_site_label
_atom_site_type_symbol
_atom_site_fract_x
_atom_site_fract_y
_atom_site_fract_z
_atom_site_U_iso_or_equiv
_atom_site_adp_type
_atom_site_occupancy
_atom_site_calc_flag
S(1) S 0.89763(6) -0.6343(4) 0.80410(9) 0.0409(6) Uani 1.00 d
S(2) S 0.98681(7) -0.5822(4) 0.82637(10) 0.0433(6) Uani 1.00 d
S(3) S 0.85605(6) -0.2010(3) 0.69400(10) 0.0435(6) Uani 1.00 d
S(4) S 0.94344(6) -0.1379(4) 0.71144(10) 0.0434(6) Uani 1.00 d
S(5) S 0.80297(7) 0.0580(4) 0.5576(1) 0.0550(7) Uani 1.00 d
S(6) S 0.90039(7) 0.1450(4) 0.57810(10) 0.0466(6) Uani 1.00 d
O(1) O 0.8850(2) -1.5560(9) 0.9615(2) 0.044(2) Uani 1.00 d
O(2) O 0.9996(2) -1.2308(8) 0.9584(2) 0.041(2) Uani 1.00 d
N(1) N 0.8687(2) -1.213(1) 0.8961(3) 0.036(2) Uani 1.00 d
N(2) N 0.9417(2) -1.3748(10) 0.9607(3) 0.036(2) Uani 1.00 d
C(1) C 0.9306(2) -0.482(1) 0.7823(3) 0.033(2) Uani 1.00 d
C(2) C 0.9400(2) -0.847(1) 0.8592(3) 0.035(2) Uani 1.00 d
C(3) C 0.9801(3) -0.820(1) 0.8682(3) 0.038(2) Uani 1.00 d
C(4) C 0.9123(2) -0.303(1) 0.7357(3) 0.035(2) Uani 1.00 d
C(5) C 0.8547(2) -0.050(1) 0.6273(3) 0.033(2) Uani 1.00 d
C(6) C 0.8949(2) -0.025(1) 0.6351(3) 0.036(2) Uani 1.00 d
C(7) C 0.8174(3) 0.344(1) 0.5353(4) 0.055(3) Uani 1.00 d
C(8) C 0.8670(3) 0.398(1) 0.5734(4) 0.049(3) Uani 1.00 d
C(9) C 0.9275(3) -1.033(1) 0.8898(3) 0.035(2) Uani 1.00 d
C(10) C 0.8845(3) -1.041(1) 0.8722(4) 0.037(2) Uani 1.00 d
C(11) C 0.8974(3) -1.395(1) 0.9414(4) 0.039(2) Uani 1.00 d
C(12) C 0.9602(3) -1.215(1) 0.9388(4) 0.037(2) Uani 1.00 d
C(13) C 0.8221(2) -1.207(1) 0.8740(3) 0.036(2) Uani 1.00 d
C(14) C 0.8074(2) -1.011(1) 0.8913(4) 0.043(2) Uani 1.00 d
C(15) C 0.7623(3) -1.003(1) 0.8691(4) 0.045(3) Uani 1.00 d
C(16) C 0.7331(3) -1.184(2) 0.8296(4) 0.050(3) Uani 1.00 d
C(17) C 0.7481(3) -1.379(2) 0.8117(4) 0.052(3) Uani 1.00 d
C(18) C 0.7930(3) -1.394(1) 0.8328(4) 0.047(2) Uani 1.00 d
H(1) H 1.0046 -0.9263 0.8968 0.0545 Uiso 1.00 calc
H(2) H 0.8780 0.4465 0.6204 0.0689 Uiso 1.00 calc
H(3) H 0.8707 0.5317 0.5517 0.0689 Uiso 1.00 calc
H(4) H 0.8030 0.4720 0.5440 0.0773 Uiso 1.00 calc
H(5) H 0.8043 0.3434 0.4866 0.0773 Uiso 1.00 calc
H(6) H 0.8634 -0.9184 0.8414 0.0522 Uiso 1.00 calc
H(7) H 0.9629 -1.4873 0.9955 0.0570 Uiso 1.00 calc
H(8) H 0.8275 -0.8805 0.9184 0.0615 Uiso 1.00 calc
H(9) H 0.7512 -0.8675 0.8811 0.0670 Uiso 1.00 calc
H(10) H 0.7013 -1.1856 0.8136 0.0774 Uiso 1.00 calc
H(11) H 0.7268 -1.5081 0.7822 0.0761 Uiso 1.00 calc
H(12) H 0.8042 -1.5301 0.8206 0.0657 Uiso 1.00 calc

loop_
_atom_site_aniso_label
_atom_site_aniso_U_11
_atom_site_aniso_U_22
_atom_site_aniso_U_33
_atom_site_aniso_U_12
_atom_site_aniso_U_13
_atom_site_aniso_U_23
S(1) 0.036(1) 0.040(1) 0.044(1) 0.0014(10) 0.0215(10) 0.006(1)
S(2) 0.036(1) 0.047(1) 0.045(1) -0.0006(10) 0.022(1) 0.004(1)
S(3) 0.037(1) 0.047(1) 0.049(1) 0.000(1) 0.026(1) 0.002(1)
S(4) 0.034(1) 0.048(1) 0.043(1) -0.002(1) 0.0192(10) 0.006(1)
S(5) 0.035(1) 0.067(2) 0.052(1) 0.008(1) 0.018(1) 0.009(1)
S(6) 0.045(1) 0.051(1) 0.045(1) 0.005(1) 0.027(1) 0.007(1)
O(1) 0.041(3) 0.043(3) 0.043(3) 0.000(3) 0.022(3) 0.010(3)
O(2) 0.028(3) 0.046(3) 0.044(3) 0.005(3) 0.019(3) 0.003(3)
N(1) 0.029(4) 0.040(4) 0.038(3) 0.005(3) 0.019(3) 0.007(3)
N(2) 0.032(4) 0.034(4) 0.036(3) -0.002(3) 0.017(3) -0.004(3)
C(1) 0.036(4) 0.027(4) 0.035(4) -0.003(3) 0.020(4) -0.007(4)
C(2) 0.038(5) 0.030(4) 0.034(4) 0.006(4) 0.019(4) 0.000(4)
C(3) 0.044(5) 0.038(4) 0.036(4) 0.001(4) 0.025(4) 0.006(4)
C(4) 0.033(4) 0.033(4) 0.035(4) -0.007(4) 0.018(4) -0.008(4)
C(5) 0.036(5) 0.032(4) 0.032(4) 0.004(4) 0.019(4) 0.005(3)
C(6) 0.045(5) 0.036(4) 0.025(4) -0.006(4) 0.019(4) 0.000(3)
C(7) 0.060(6) 0.047(5) 0.058(5) 0.007(5) 0.033(5) 0.001(5)
C(8) 0.064(6) 0.036(5) 0.048(5) 0.004(4) 0.032(5) 0.004(4)
C(9) 0.041(5) 0.036(4) 0.034(4) -0.002(4) 0.024(4) 0.000(4)
C(10) 0.039(5) 0.033(4) 0.038(4) 0.003(4) 0.020(4) 0.008(4)
C(11) 0.045(5) 0.043(5) 0.031(4) 0.006(4) 0.023(4) 0.003(4)
C(12) 0.046(5) 0.028(4) 0.030(4) 0.002(4) 0.019(4) 0.004(4)
C(13) 0.027(5) 0.049(5) 0.034(4) 0.006(4) 0.018(4) 0.006(4)
C(14) 0.032(5) 0.050(5) 0.046(5) -0.001(4) 0.021(4) 0.010(4)
C(15) 0.048(6) 0.042(5) 0.053(5) 0.002(4) 0.033(5) 0.002(4)
C(16) 0.033(5) 0.064(6) 0.054(5) 0.010(5) 0.026(4) 0.021(5)
C(17) 0.036(5) 0.066(6) 0.043(5) -0.008(5) 0.015(4) 0.006(5)
C(18) 0.037(5) 0.045(5) 0.041(5) 0.000(4) 0.013(4) -0.005(4)

loop_
_atom_type_symbol
_atom_type_description
_atom_type_scat_dispersion_real
_atom_type_scat_dispersion_imag
_atom_type_scat_source
C C 0.003 0.002
;International Tables for Crystallography
(1992, Vol. C, Tables 4.2.6.8 and 6.1.1.1)
;
H H 0.000 0.000
;International Tables for Crystallography
(1992, Vol. C, Table 6.1.1.2)
;
O O 0.011 0.006
;International Tables for Crystallography
(1992, Vol. C, Tables 4.2.6.8 and 6.1.1.1)
;
N N 0.006 0.003
;International Tables for Crystallography
(1992, Vol. C, Tables 4.2.6.8 and 6.1.1.1)
;
S S 0.125 0.123
;International Tables for Crystallography
(1992, Vol. C, Tables 4.2.6.8 and 6.1.1.1)
;

loop_
_geom_angle_atom_site_label_1
_geom_angle_atom_site_label_2
_geom_angle_atom_site_label_3
_geom_angle
_geom_angle_publ_flag
C(1) S(1) C(2) 95.2(3) yes
C(1) S(2) C(3) 94.9(4) yes
C(4) S(3) C(5) 94.7(3) yes
C(4) S(4) C(6) 94.0(3) yes
C(5) S(5) C(7) 104.0(4) yes
C(6) S(6) C(8) 95.8(3) yes
C(10) N(1) C(11) 120.7(6) yes
C(10) N(1) C(13) 120.2(6) yes
C(11) N(1) C(13) 119.2(6) yes
C(11) N(2) C(12) 130.0(6) yes
S(1) C(1) S(2) 114.9(4) yes
S(1) C(1) C(4) 119.8(5) yes
S(2) C(1) C(4) 125.3(6) yes
S(1) C(2) C(3) 115.9(5) yes
S(1) C(2) C(9) 116.7(5) yes
C(3) C(2) C(9) 127.5(6) yes
S(2) C(3) C(2) 118.9(6) yes
S(3) C(4) S(4) 113.1(4) yes
S(3) C(4) C(1) 124.2(5) yes
S(4) C(4) C(1) 122.7(5) yes
S(3) C(5) S(5) 118.1(4) yes
S(3) C(5) C(6) 116.6(5) yes
S(5) C(5) C(6) 125.2(5) yes
S(4) C(6) S(6) 119.5(4) yes
S(4) C(6) C(5) 117.6(5) yes
S(6) C(6) C(5) 122.4(5) yes
S(5) C(7) C(8) 116.0(5) yes
S(6) C(8) C(7) 113.8(5) yes
C(2) C(9) C(10) 119.4(6) yes
C(2) C(9) C(12) 122.0(7) yes
C(10) C(9) C(12) 118.5(6) yes
N(1) C(10) C(9) 124.2(6) yes
O(1) C(11) N(1) 123.5(7) yes
O(1) C(11) N(2) 123.1(7) yes
N(1) C(11) N(2) 113.4(7) yes
O(2) C(12) N(2) 121.5(6) yes
O(2) C(12) C(9) 125.5(7) yes
N(2) C(12) C(9) 113.0(7) yes
N(1) C(13) C(14) 118.6(7) yes
N(1) C(13) C(18) 119.1(7) yes
C(14) C(13) C(18) 122.2(7) yes
C(13) C(14) C(15) 118.9(7) yes
C(14) C(15) C(16) 120.3(7) yes
C(15) C(16) C(17) 120.4(7) yes
C(16) C(17) C(18) 120.9(7) yes
C(13) C(18) C(17) 117.2(7) yes

loop_
_geom_bond_atom_site_label_1
_geom_bond_atom_site_label_2
_geom_bond_distance
_geom_bond_publ_flag
S(1) C(1) 1.758(7) yes
S(1) C(2) 1.767(7) yes
S(2) C(1) 1.749(7) yes
S(2) C(3) 1.740(7) yes
S(3) C(4) 1.760(7) yes
S(3) C(5) 1.753(7) yes
S(4) C(4) 1.776(7) yes
S(4) C(6) 1.747(7) yes
S(5) C(5) 1.730(7) yes
S(5) C(7) 1.837(8) yes
S(6) C(6) 1.741(7) yes
S(6) C(8) 1.810(8) yes
O(1) C(11) 1.209(8) yes
O(2) C(12) 1.214(8) yes
N(1) C(10) 1.385(8) yes
N(1) C(11) 1.397(9) yes
N(1) C(13) 1.444(8) yes
N(2) C(11) 1.388(9) yes
N(2) C(12) 1.377(9) yes
C(1) C(4) 1.336(9) yes
C(2) C(3) 1.342(9) yes
C(2) C(9) 1.469(9) yes
C(5) C(6) 1.356(9) yes
C(7) C(8) 1.50(1) yes
C(9) C(10) 1.355(9) yes
C(9) C(12) 1.470(9) yes
C(13) C(14) 1.369(10) yes
C(13) C(18) 1.391(9) yes
C(14) C(15) 1.392(10) yes
C(15) C(16) 1.36(1) yes
C(16) C(17) 1.38(1) yes
C(17) C(18) 1.397(10) yes

loop_
_geom_contact_atom_site_label_1
_geom_contact_atom_site_label_2
_geom_contact_distance
_geom_contact_site_symmetry_2
_geom_contact_publ_flag
S(1) N(2) 3.376(5) 1_565 yes
S(1) C(11) 3.490(7) 1_565 yes
S(1) C(12) 3.506(7) 1_565 yes
S(2) O(2) 3.462(5) 1_565 yes
S(4) S(4) 3.373(4) 2_756 yes
S(4) C(3) 3.579(7) 1_565 yes
S(5) C(7) 3.598(9) 7_656 yes
S(6) O(1) 3.353(5) 4_544 yes
S(6) C(11) 3.442(7) 4_544 yes
O(1) C(8) 3.168(9) 4_545 yes
O(1) C(10) 3.404(8) 1_545 yes
O(1) C(14) 3.406(9) 1_545 yes
O(2) N(2) 2.870(7) 3_727 yes
O(2) C(12) 3.162(8) 3_737 yes
O(2) O(2) 3.209(9) 3_737 yes
O(2) C(9) 3.311(8) 3_737 yes
O(2) C(2) 3.540(8) 3_737 yes
O(2) O(2) 3.559(9) 3_727 yes
N(2) C(3) 3.494(8) 3_737 yes
N(2) C(2) 3.519(8) 1_545 yes
C(1) C(12) 3.511(9) 1_565 yes
C(1) C(9) 3.592(9) 1_565 yes
C(2) C(4) 3.532(9) 1_545 yes
C(4) C(8) 3.573(10) 1_545 yes
C(5) C(8) 3.438(10) 1_545 yes
C(6) C(8) 3.414(10) 1_545 yes
C(12) C(12) 3.56(1) 3_737 yes

loop_
_geom_torsion_atom_site_label_1
_geom_torsion_atom_site_label_2
_geom_torsion_atom_site_label_3
_geom_torsion_atom_site_label_4
_geom_torsion
_geom_torsion_publ_flag
S(1) C(1) S(2) C(3) 5.0(4) yes
S(1) C(1) C(4) S(3) 1.2(8) yes
S(1) C(1) C(4) S(4) 179.3(4) yes
S(1) C(2) C(3) S(2) 0.4(8) yes
S(1) C(2) C(9) C(10) 3.2(9) yes
S(1) C(2) C(9) C(12) -177.4(5) yes
S(2) C(1) S(1) C(2) -4.9(4) yes
S(2) C(1) C(4) S(3) -178.1(4) yes
S(2) C(1) C(4) S(4) 0.0(9) yes
S(2) C(3) C(2) C(9) -179.7(5) yes
S(3) C(4) S(4) C(6) -19.6(4) yes
S(3) C(5) S(5) C(7) 143.5(4) yes
S(3) C(5) C(6) S(4) -1.9(8) yes
S(3) C(5) C(6) S(6) -173.7(4) yes
S(4) C(4) S(3) C(5) 18.9(4) yes
S(4) C(6) S(6) C(8) -127.6(4) yes
S(4) C(6) C(5) S(5) 177.6(4) yes
S(5) C(5) S(3) C(4) 170.0(4) yes
S(5) C(5) C(6) S(6) 5.8(9) yes
S(5) C(7) C(8) S(6) 45.3(7) yes
S(6) C(6) S(4) C(4) -174.9(4) yes
O(1) C(11) N(1) C(10) -176.7(7) yes
O(1) C(11) N(1) C(13) 2(1) yes
O(1) C(11) N(2) C(12) 174.9(7) yes
O(2) C(12) N(2) C(11) -175.7(6) yes
O(2) C(12) C(9) C(2) 0(1) yes
O(2) C(12) C(9) C(10) 179.1(7) yes
N(1) C(10) C(9) C(2) 177.8(6) yes
N(1) C(10) C(9) C(12) -1(1) yes
N(1) C(11) N(2) C(12) -4.7(10) yes
N(1) C(13) C(14) C(15) 178.9(6) yes
N(1) C(13) C(18) C(17) -179.0(6) yes
N(2) C(11) N(1) C(10) 2.9(9) yes
N(2) C(11) N(1) C(13) -177.6(6) yes
N(2) C(12) C(9) C(2) -179.1(6) yes
N(2) C(12) C(9) C(10) 0.3(9) yes
C(1) S(1) C(2) C(3) 2.7(6) yes
C(1) S(1) C(2) C(9) -177.2(5) yes
C(1) S(2) C(3) C(2) -3.3(6) yes
C(1) C(4) S(3) C(5) -162.9(6) yes
C(1) C(4) S(4) C(6) 162.2(6) yes
C(2) S(1) C(1) C(4) 175.8(5) yes
C(3) S(2) C(1) C(4) -175.7(6) yes
C(3) C(2) C(9) C(10) -176.7(7) yes
C(3) C(2) C(9) C(12) 2(1) yes
C(4) S(3) C(5) C(6) -10.5(6) yes
C(4) S(4) C(6) C(5) 13.1(6) yes
C(5) S(5) C(7) C(8) 7.0(7) yes
C(5) C(6) S(6) C(8) 44.1(7) yes
C(6) S(6) C(8) C(7) -69.7(6) yes
C(6) C(5) S(5) C(7) -36.1(7) yes
C(9) C(10) N(1) C(11) 0(1) yes
C(9) C(10) N(1) C(13) -179.5(6) yes
C(9) C(12) N(2) C(11) 3.2(10) yes
C(10) N(1) C(13) C(14) -62.7(9) yes
C(10) N(1) C(13) C(18) 113.9(7) yes
C(11) N(1) C(13) C(14) 117.8(7) yes
C(11) N(1) C(13) C(18) -65.6(8) yes
C(13) C(14) C(15) C(16) -1(1) yes
C(13) C(18) C(17) C(16) 1(1) yes
C(14) C(13) C(18) C(17) -2(1) yes
C(14) C(15) C(16) C(17) 0(1) yes
C(15) C(14) C(13) C(18) 2(1) yes
C(15) C(16) C(17) C(18) 0(1) yes
C(15) C(16) C(17) C(18) 0(1) yes

loop_
_cod_related_entry_id
_cod_related_entry_database
_cod_related_entry_code
1 ChemSpider 10018744
